data_4002948
loop_
_publ_author_name
'Gouget, Guillaume'
'Duttine, Mathieu'
'Chung, U-Chan'
'Fourcade, S\'ebastien'
'Mauvy, Fabrice'
'Braida, Marc-David'
'Le Mercier, Thierry'
'Demourgues, Alain'

_publ_section_title
;
 High Ionic Conductivity in Oxygen-Deficient Ti-Substituted Sodium
 Niobates and the Key Role of Structural Features
;
_journal_issue 8
_journal_name_full 'Chemistry of Materials'
_journal_page_first 2828
_journal_paper_doi 10.1021/acs.chemmater.8b05292
_journal_volume 31
_journal_year 2019
_chemical_formula_sum 'Na Nb0.9 O2.95 Ti0.1'
_chemical_formula_weight 158.6
_space_group_IT_number 221
_space_group_name_Hall '-P 4 2 3'
_space_group_name_H-M_alt 'P m -3 m'
_symmetry_cell_setting cubic
_symmetry_Int_Tables_number 221
_symmetry_space_group_name_Hall '-P 4 2 3'
_symmetry_space_group_name_H-M 'P m -3 m'
_cell_angle_alpha 90
_cell_angle_beta 90
_cell_angle_gamma 90
_cell_formula_units_Z 1
_cell_length_a 3.94456(5)
_cell_length_b 3.94456(5)
_cell_length_c 3.94456(5)
_cell_measurement_temperature 993
_cell_volume 61.3756(13)
_diffrn_ambient_temperature 993
_diffrn_radiation_probe x-ray
_diffrn_radiation_wavelength 1.790276
_exptl_absorpt_coefficient_mu 57.759
_exptl_crystal_density_diffrn 4.2907
_exptl_crystal_F_000 74
_pd_instr_location ' ?'
_pd_meas_2theta_range_inc 0.017
_pd_meas_2theta_range_max 74.987
_pd_meas_2theta_range_min 15.011
_pd_meas_number_of_points 3529
_pd_proc_2theta_range_inc 0.017
_pd_proc_2theta_range_max 74.987
_pd_proc_2theta_range_min 15.011
_pd_proc_ls_background_function '6 Legendre polynoms'
_pd_proc_ls_pref_orient_corr none
_pd_proc_ls_profile_function Pseudo-Voigt
_pd_proc_ls_prof_R_factor 0.0200
_pd_proc_ls_prof_wR_expected 0.0159
_pd_proc_ls_prof_wR_factor 0.0258
_refine_ls_goodness_of_fit_all 1.63
_refine_ls_number_constraints 0
_refine_ls_number_parameters 13
_refine_ls_number_restraints 0
_refine_ls_R_factor_all 0.0239
_refine_ls_R_factor_gt 0.0239
_refine_ls_shift/su_max 0.0215
_refine_ls_shift/su_mean 0.0088
_refine_ls_weighting_scheme sigma
_refine_ls_wR_factor_all 0.0471
_refine_ls_wR_factor_gt 0.0471
_cod_data_source_file cm8b05292_si_005.cif
_cod_data_source_block I
_cod_depositor_comments
;
The following automatic conversions were performed:

'_diffrn_radiation_probe' value 'X-ray' changed to 'x-ray' according
to
/home/data/users/saulius/crontab/automatic-downloads/current/ACS/lib/dictionaries/cif_core.dic
dictionary named 'cif_core.dic' version 2.4.2 from 2011-04-26.

Automatic conversion script
Id: cif_fix_values 4973 2017-02-22 13:04:09Z antanas 
;
_cod_original_cell_volume 61.3757(14)
_cod_original_sg_symbol_Hall '-P 4;2;3'
_cod_original_formula_sum 'Na1 Nb0.9 O2.95 Ti0.1'
_cod_database_code 4002948

loop_
_space_group_symop_id
_space_group_symop_operation_xyz
1 x,y,z
2 -x,-y,z
3 -x,y,-z
4 x,-y,-z
5 z,x,y
6 z,-x,-y
7 -z,-x,y
8 -z,x,-y
9 y,z,x
10 -y,z,-x
11 y,-z,-x
12 -y,-z,x
13 y,x,-z
14 -y,-x,-z
15 y,-x,z
16 -y,x,z
17 x,z,-y
18 -x,z,y
19 -x,-z,-y
20 x,-z,y
21 z,y,-x
22 z,-y,x
23 -z,y,x
24 -z,-y,-x
25 -x,-y,-z
26 x,y,-z
27 x,-y,z
28 -x,y,z
29 -z,-x,-y
30 -z,x,y
31 z,x,-y
32 z,-x,y
33 -y,-z,-x
34 y,-z,x
35 -y,z,x
36 y,z,-x
37 -y,-x,z
38 y,x,z
39 -y,x,-z
40 y,-x,-z
41 -x,-z,y
42 x,-z,-y
43 x,z,y
44 -x,z,-y
45 -z,-y,x
46 -z,y,-x
47 z,-y,-x
48 z,y,x

loop_
_atom_site_label
_atom_site_type_symbol
_atom_site_fract_x
_atom_site_fract_y
_atom_site_fract_z
_atom_site_adp_type
_atom_site_U_iso_or_equiv
_atom_site_site_symmetry_multiplicity
_atom_site_occupancy
_atom_site_calc_flag
Na1 Na 0 0 0 Uiso 0.0127 1 1 d
Nb1 Nb 0.5 0.5 0.5 Uiso 0.0063 1 0.9 d
Ti1 Ti 0.5 0.5 0.5 Uiso 0.0063 1 0.1 d
O1 O 0.5 0.5 0 Uiso 0.0127 3 0.9833 d

loop_
_atom_type_symbol
_atom_type_scat_dispersion_real
_atom_type_scat_dispersion_imag
_atom_type_scat_source
Na 0.1670 0.1667 'International Tables Vol C tables 4.2.6.8 and 6.1.1.1'
Nb 0.0496 3.2133 'International Tables Vol C tables 4.2.6.8 and 6.1.1.1'
O 0.0630 0.0440 'International Tables Vol C tables 4.2.6.8 and 6.1.1.1'
Ti -0.0617 2.3213 'International Tables Vol C tables 4.2.6.8 and 6.1.1.1'

loop_
_geom_bond_atom_site_label_1
_geom_bond_atom_site_label_2
_geom_bond_site_symmetry_2
_geom_bond_distance
Na1 Na1 1_455 3.94456(10)
Na1 Na1 1_545 3.94456(10)
Na1 Na1 1_554 3.94456(10)
Na1 Na1 1_556 3.94456(10)
Na1 Na1 1_565 3.94456(10)
Na1 Na1 1_655 3.94456(10)
Na1 Nb1 1_444 3.41609(5)
Na1 Nb1 1_445 3.41609(5)
Na1 Nb1 1_454 3.41609(5)
Na1 Nb1 1_455 3.41609(5)
Na1 Nb1 1_544 3.41609(5)
Na1 Nb1 1_545 3.41609(5)
Na1 Nb1 1_554 3.41609(5)
Na1 Nb1 . 3.41609(5)
Na1 Ti1 1_444 3.41609(5)
Na1 Ti1 1_445 3.41609(5)
Na1 Ti1 1_454 3.41609(5)
Na1 Ti1 1_455 3.41609(5)
Na1 Ti1 1_544 3.41609(5)
Na1 Ti1 1_545 3.41609(5)
Na1 Ti1 1_554 3.41609(5)
Na1 Ti1 . 3.41609(5)
Nb1 Ti1 . 0
Nb1 O1 . 1.97228(5)
Nb1 O1 1_556 1.97228(5)
Nb1 O1 5_555 1.97228(5)
Nb1 O1 5_655 1.97228(5)
Nb1 O1 9_555 1.97228(5)
Nb1 O1 9_565 1.97228(5)
Ti1 O1 . 1.97228(5)
Ti1 O1 1_556 1.97228(5)
Ti1 O1 5_555 1.97228(5)
Ti1 O1 5_655 1.97228(5)
Ti1 O1 9_555 1.97228(5)
Ti1 O1 9_565 1.97228(5)
